data_4338176
loop_
_publ_author_name
'Dau, Minh Thuy'
'Shakirova, Julia R.'
'Karttunen, Antti J.'
'Grachova, Elena V.'
'Tunik, Sergey P.'
'Melnikov, Alexey S.'
'Pakkanen, Tapani A.'
'Koshevoy, Igor O.'

_publ_section_title
;
 Coinage metal complexes supported by the tri- and tetraphosphine ligands.
;
_journal_issue 9
_journal_name_full 'Inorganic chemistry'
_journal_page_first 4705
_journal_page_last 4715
_journal_paper_doi 10.1021/ic500402m
_journal_volume 53
_journal_year 2014
_chemical_formula_sum 'C86 H84 Ag4 Cl4 N4 O16 P8'
_chemical_formula_weight 2250.61
_chemical_name_systematic
;
 ?
;
_space_group_crystal_system orthorhombic
_space_group_IT_number 33
_space_group_name_Hall 'P 2c -2n'
_space_group_name_H-M_alt 'P n a 21'
_symmetry_space_group_name_Hall 'P 2c -2n'
_symmetry_space_group_name_H-M 'P n a 21'
_atom_sites_solution_hydrogens geom
_audit_creation_method SHELXL-2013
_cell_angle_alpha 90
_cell_angle_beta 90
_cell_angle_gamma 90
_cell_formula_units_Z 4
_cell_length_a 31.6581(4)
_cell_length_b 15.6456(2)
_cell_length_c 18.7290(2)
_cell_measurement_temperature 120(2)
_cell_volume 9276.66(19)
_computing_structure_refinement 'SHELXL-2013 (Sheldrick, 2013)'
_diffrn_ambient_temperature 120(2)
_diffrn_measured_fraction_theta_full 0.998
_diffrn_measured_fraction_theta_max 0.997
_diffrn_radiation_type MoK\a
_diffrn_radiation_wavelength 0.71073
_diffrn_reflns_av_R_equivalents 0.0286
_diffrn_reflns_av_unetI/netI 0.0476
_diffrn_reflns_Laue_measured_fraction_full 0.998
_diffrn_reflns_Laue_measured_fraction_max 0.997
_diffrn_reflns_limit_h_max 30
_diffrn_reflns_limit_h_min -41
_diffrn_reflns_limit_k_max 20
_diffrn_reflns_limit_k_min -14
_diffrn_reflns_limit_l_max 20
_diffrn_reflns_limit_l_min -24
_diffrn_reflns_number 44185
_diffrn_reflns_point_group_measured_fraction_full 0.919
_diffrn_reflns_point_group_measured_fraction_max 0.880
_diffrn_reflns_theta_full 25.242
_diffrn_reflns_theta_max 27.779
_diffrn_reflns_theta_min 1.452
_exptl_absorpt_coefficient_mu 1.150
_exptl_crystal_density_diffrn 1.611
_exptl_crystal_F_000 4528
_exptl_crystal_size_max 0.240
_exptl_crystal_size_mid 0.210
_exptl_crystal_size_min 0.130
_refine_diff_density_max 1.132
_refine_diff_density_min -0.908
_refine_diff_density_rms 0.088
_refine_ls_abs_structure_details
;
 Flack x determined using 6324 quotients [(I+)-(I-)]/[(I+)+(I-)]
 (Parsons and Flack (2004), Acta Cryst. A60, s61).
;
_refine_ls_abs_structure_Flack -0.028(8)
_refine_ls_extinction_method none
_refine_ls_goodness_of_fit_ref 1.023
_refine_ls_hydrogen_treatment constr
_refine_ls_matrix_type full
_refine_ls_number_parameters 1102
_refine_ls_number_reflns 19288
_refine_ls_number_restraints 17
_refine_ls_restrained_S_all 1.025
_refine_ls_R_factor_all 0.0468
_refine_ls_R_factor_gt 0.0349
_refine_ls_shift/su_max 0.001
_refine_ls_shift/su_mean 0.000
_refine_ls_structure_factor_coef Fsqd
_refine_ls_weighting_details 'w=1/[\s^2^(Fo^2^)+(0.0449P)^2^] where P=(Fo^2^+2Fc^2^)/3'
_refine_ls_weighting_scheme calc
_refine_ls_wR_factor_gt 0.0778
_refine_ls_wR_factor_ref 0.0826
_reflns_Friedel_coverage 0.712
_reflns_Friedel_fraction_full 0.836
_reflns_Friedel_fraction_max 0.755
_reflns_number_gt 16550
_reflns_number_total 19288
_reflns_threshold_expression 'I > 2\s(I)'
_cod_data_source_file ic500402m_si_003.cif
_cod_data_source_block 4
_cod_depositor_comments 'Adding full bibliography for 4338172--4338179.cif.'
_cod_database_code 4338176
_shelx_space_group_comment
;
The symmetry employed for this shelxl refinement is uniquely defined
by the following loop, which should always be used as a source of
symmetry information in preference to the above space-group names.
They are only intended as comments.
;
_shelx_estimated_absorpt_t_min 0.770
_shelx_estimated_absorpt_t_max 0.865

loop_
_space_group_symop_operation_xyz
'x, y, z'
'-x, -y, z+1/2'
'-x+1/2, y+1/2, z+1/2'
'x+1/2, -y+1/2, z'

loop_
_atom_site_label
_atom_site_type_symbol
_atom_site_fract_x
_atom_site_fract_y
_atom_site_fract_z
_atom_site_U_iso_or_equiv
_atom_site_adp_type
_atom_site_occupancy
_atom_site_site_symmetry_order
_atom_site_calc_flag
_atom_site_refinement_flags_posn
_atom_site_refinement_flags_adp
_atom_site_refinement_flags_occupancy
_atom_site_disorder_assembly
_atom_site_disorder_group
C1 C 0.42082(19) 0.6308(4) 0.1368(3) 0.0232(12) Uani 1 1 d . . . . .
H1A H 0.4437 0.5878 0.1353 0.028 Uiso 1 1 calc R U . . .
H1B H 0.3955 0.6027 0.1570 0.028 Uiso 1 1 calc R U . . .
C2 C 0.49158(17) 0.7410(4) 0.1741(3) 0.0229(12) Uani 1 1 d . . . . .
H2A H 0.4941 0.7460 0.1216 0.027 Uiso 1 1 calc R U . . .
H2B H 0.5095 0.6925 0.1894 0.027 Uiso 1 1 calc R U . . .
C3 C 0.43827(17) 0.6684(4) 0.2858(3) 0.0222(12) Uani 1 1 d . . . . .
H3A H 0.4516 0.7088 0.3196 0.027 Uiso 1 1 calc R U . . .
H3B H 0.4560 0.6163 0.2840 0.027 Uiso 1 1 calc R U . . .
C4 C 0.29799(17) 0.9398(4) 0.1323(3) 0.0210(12) Uani 1 1 d . . . . .
H4A H 0.2824 0.9946 0.1307 0.025 Uiso 1 1 calc R U . . .
H4B H 0.2788 0.8962 0.1529 0.025 Uiso 1 1 calc R U . . .
C5 C 0.36638(18) 1.0530(4) 0.1644(3) 0.0208(12) Uani 1 1 d . . . . .
H5A H 0.3456 1.0988 0.1743 0.025 Uiso 1 1 calc R U . . .
H5B H 0.3712 1.0517 0.1122 0.025 Uiso 1 1 calc R U . . .
C6 C 0.32076(18) 0.9701(3) 0.2799(3) 0.0203(12) Uani 1 1 d . . . . .
H6A H 0.3437 0.9855 0.3135 0.024 Uiso 1 1 calc R U . . .
H6B H 0.3010 1.0190 0.2774 0.024 Uiso 1 1 calc R U . . .
C7 C 0.38575(18) 0.5666(4) 0.0084(3) 0.0258(13) Uani 1 1 d . . . . .
C8 C 0.35210(19) 0.5284(4) 0.0424(4) 0.0301(13) Uani 1 1 d . . . . .
H8 H 0.3421 0.5506 0.0865 0.036 Uiso 1 1 calc R U . . .
C9 C 0.3327(2) 0.4570(4) 0.0119(4) 0.0364(16) Uani 1 1 d . . . . .
H9 H 0.3099 0.4300 0.0359 0.044 Uiso 1 1 calc R U . . .
C10 C 0.3464(2) 0.4254(4) -0.0525(4) 0.0377(16) Uani 1 1 d . . . . .
H10 H 0.3329 0.3774 -0.0735 0.045 Uiso 1 1 calc R U . . .
C11 C 0.3806(2) 0.4644(4) -0.0870(4) 0.0381(17) Uani 1 1 d . . . . .
H11 H 0.3902 0.4424 -0.1314 0.046 Uiso 1 1 calc R U . . .
C12 C 0.4003(2) 0.5343(4) -0.0572(3) 0.0319(15) Uani 1 1 d . . . . .
H12 H 0.4235 0.5604 -0.0808 0.038 Uiso 1 1 calc R U . . .
C13 C 0.4591(2) 0.6734(4) -0.0004(3) 0.0281(14) Uani 1 1 d . . . . .
C14 C 0.4624(3) 0.7292(5) -0.0565(4) 0.0410(17) Uani 1 1 d . . . . .
H14 H 0.4389 0.7640 -0.0688 0.049 Uiso 1 1 calc R U . . .
C15 C 0.4990(3) 0.7358(5) -0.0951(4) 0.056(2) Uani 1 1 d . . . . .
H15 H 0.5004 0.7733 -0.1349 0.067 Uiso 1 1 calc R U . . .
C16 C 0.5340(3) 0.6883(6) -0.0764(5) 0.057(2) Uani 1 1 d . . . . .
H16 H 0.5597 0.6949 -0.1020 0.068 Uiso 1 1 calc R U . . .
C17 C 0.5316(2) 0.6307(5) -0.0199(4) 0.048(2) Uani 1 1 d . . . . .
H17 H 0.5554 0.5967 -0.0077 0.058 Uiso 1 1 calc R U . . .
C18 C 0.4943(2) 0.6233(4) 0.0184(4) 0.0376(16) Uani 1 1 d . . . . .
H18 H 0.4924 0.5844 0.0572 0.045 Uiso 1 1 calc R U . . .
C19 C 0.56502(18) 0.8489(4) 0.1792(3) 0.0277(13) Uani 1 1 d . . . . .
C20 C 0.5820(2) 0.9299(5) 0.1730(5) 0.058(3) Uani 1 1 d . . . . .
H20 H 0.5653 0.9784 0.1846 0.070 Uiso 1 1 calc R U . . .
C21 C 0.6227(3) 0.9407(6) 0.1501(6) 0.068(3) Uani 1 1 d . . . . .
H21 H 0.6340 0.9968 0.1463 0.082 Uiso 1 1 calc R U . . .
C22 C 0.6479(2) 0.8712(5) 0.1323(4) 0.046(2) Uani 1 1 d . . . . .
H22 H 0.6764 0.8789 0.1179 0.055 Uiso 1 1 calc R U . . .
C23 C 0.6305(2) 0.7916(5) 0.1362(4) 0.0407(17) Uani 1 1 d . . . . .
H23 H 0.6467 0.7434 0.1223 0.049 Uiso 1 1 calc R U . . .
C24 C 0.5896(2) 0.7800(5) 0.1599(4) 0.0368(16) Uani 1 1 d . . . . .
H24 H 0.5783 0.7239 0.1630 0.044 Uiso 1 1 calc R U . . .
C25 C 0.51916(17) 0.8127(4) 0.3090(3) 0.0244(13) Uani 1 1 d . . . . .
C26 C 0.5034(2) 0.8693(4) 0.3601(3) 0.0292(14) Uani 1 1 d . . . . .
H26 H 0.4904 0.9212 0.3455 0.035 Uiso 1 1 calc R U . . .
C27 C 0.5065(2) 0.8500(5) 0.4316(3) 0.0358(16) Uani 1 1 d . . . . .
H27 H 0.4960 0.8891 0.4660 0.043 Uiso 1 1 calc R U . . .
C28 C 0.5247(2) 0.7746(5) 0.4539(4) 0.0408(17) Uani 1 1 d . . . . .
H28 H 0.5262 0.7614 0.5034 0.049 Uiso 1 1 calc R U . . .
C29 C 0.5410(2) 0.7178(5) 0.4037(4) 0.0430(18) Uani 1 1 d . . . . .
H29 H 0.5537 0.6660 0.4191 0.052 Uiso 1 1 calc R U . . .
C30 C 0.5387(2) 0.7363(4) 0.3311(4) 0.0348(15) Uani 1 1 d . . . . .
H30 H 0.5502 0.6979 0.2970 0.042 Uiso 1 1 calc R U . . .
C31 C 0.3942(2) 0.6233(4) 0.4141(3) 0.0278(14) Uani 1 1 d . . . . .
C32 C 0.4340(2) 0.6109(5) 0.4436(3) 0.0353(16) Uani 1 1 d . . . . .
H32 H 0.4584 0.6114 0.4140 0.042 Uiso 1 1 calc R U . . .
C33 C 0.4380(3) 0.5975(5) 0.5177(4) 0.050(2) Uani 1 1 d . . . . .
H33 H 0.4652 0.5910 0.5384 0.060 Uiso 1 1 calc R U . . .
C34 C 0.4026(3) 0.5940(5) 0.5600(4) 0.0465(19) Uani 1 1 d . . . . .
H34 H 0.4055 0.5836 0.6097 0.056 Uiso 1 1 calc R U . . .
C35 C 0.3633(3) 0.6054(5) 0.5313(4) 0.0496(19) Uani 1 1 d . . . . .
H35 H 0.3390 0.6039 0.5612 0.060 Uiso 1 1 calc R U . . .
C36 C 0.3588(2) 0.6193(5) 0.4578(4) 0.0383(16) Uani 1 1 d . . . . .
H36 H 0.3315 0.6260 0.4378 0.046 Uiso 1 1 calc R U . . .
C37 C 0.37512(17) 0.5336(3) 0.2848(3) 0.0202(11) Uani 1 1 d . . . . .
C38 C 0.33773(19) 0.5192(4) 0.2477(3) 0.0258(13) Uani 1 1 d . . . . .
H38 H 0.3187 0.5652 0.2399 0.031 Uiso 1 1 calc R U . . .
C39 C 0.3279(2) 0.4387(4) 0.2220(3) 0.0288(14) Uani 1 1 d . . . . .
H39 H 0.3020 0.4297 0.1973 0.035 Uiso 1 1 calc R U . . .
C40 C 0.3549(2) 0.3726(4) 0.2318(3) 0.0295(14) Uani 1 1 d . . . . .
H40 H 0.3480 0.3174 0.2141 0.035 Uiso 1 1 calc R U . . .
C41 C 0.3925(2) 0.3854(4) 0.2674(3) 0.0315(14) Uani 1 1 d . . . . .
H41 H 0.4116 0.3391 0.2735 0.038 Uiso 1 1 calc R U . . .
C42 C 0.40255(19) 0.4649(4) 0.2944(3) 0.0265(12) Uani 1 1 d . . . . .
H42 H 0.4283 0.4729 0.3196 0.032 Uiso 1 1 calc R U . . .
C43 C 0.2602(2) 0.8943(4) -0.0010(3) 0.0281(14) Uani 1 1 d . . . . .
C44 C 0.2225(2) 0.9055(4) 0.0330(4) 0.0375(16) Uani 1 1 d . . . . .
H44 H 0.2223 0.9169 0.0829 0.045 Uiso 1 1 calc R U . . .
C45 C 0.1843(2) 0.9006(5) -0.0038(4) 0.0460(19) Uani 1 1 d . . . . .
H45 H 0.1583 0.9077 0.0206 0.055 Uiso 1 1 calc R U . . .
C46 C 0.1850(3) 0.8854(5) -0.0757(4) 0.051(2) Uani 1 1 d . . . . .
H46 H 0.1592 0.8845 -0.1017 0.061 Uiso 1 1 calc R U . . .
C47 C 0.2224(3) 0.8713(5) -0.1107(4) 0.049(2) Uani 1 1 d . . . . .
H47 H 0.2224 0.8580 -0.1602 0.059 Uiso 1 1 calc R U . . .
C48 C 0.2605(3) 0.8764(4) -0.0736(3) 0.0385(17) Uani 1 1 d . . . . .
H48 H 0.2865 0.8676 -0.0979 0.046 Uiso 1 1 calc R U . . .
C49 C 0.3298(2) 1.0066(4) -0.0015(3) 0.0287(14) Uani 1 1 d . . . . .
C50 C 0.3678(2) 1.0075(5) -0.0384(4) 0.0435(18) Uani 1 1 d . . . . .
H50 H 0.3842 0.9568 -0.0425 0.052 Uiso 1 1 calc R U . . .
C51 C 0.3817(3) 1.0843(6) -0.0697(5) 0.053(2) Uani 1 1 d . . . . .
H51 H 0.4075 1.0858 -0.0955 0.064 Uiso 1 1 calc R U . . .
C52 C 0.3581(3) 1.1559(5) -0.0629(4) 0.052(2) Uani 1 1 d . . . . .
H52 H 0.3679 1.2076 -0.0837 0.062 Uiso 1 1 calc R U . . .
C53 C 0.3202(3) 1.1558(5) -0.0265(4) 0.0415(18) Uani 1 1 d . . . . .
H53 H 0.3042 1.2069 -0.0223 0.050 Uiso 1 1 calc R U . . .
C54 C 0.3058(2) 1.0816(4) 0.0033(3) 0.0315(14) Uani 1 1 d . . . . .
H54 H 0.2794 1.0809 0.0275 0.038 Uiso 1 1 calc R U . . .
C55 C 0.42994(18) 1.1821(4) 0.1662(3) 0.0227(12) Uani 1 1 d . . . . .
C56 C 0.4039(2) 1.2248(4) 0.1192(3) 0.0259(13) Uani 1 1 d . . . . .
H56 H 0.3781 1.1993 0.1041 0.031 Uiso 1 1 calc R U . . .
C57 C 0.4153(2) 1.3050(4) 0.0938(3) 0.0298(14) Uani 1 1 d . . . . .
H57 H 0.3971 1.3344 0.0619 0.036 Uiso 1 1 calc R U . . .
C58 C 0.4523(2) 1.3419(4) 0.1140(4) 0.0357(16) Uani 1 1 d . . . . .
H58 H 0.4595 1.3972 0.0972 0.043 Uiso 1 1 calc R U . . .
C59 C 0.4794(2) 1.2984(5) 0.1593(4) 0.0415(18) Uani 1 1 d . . . . .
H59 H 0.5055 1.3236 0.1725 0.050 Uiso 1 1 calc R U . . .
C60 C 0.4686(2) 1.2185(4) 0.1854(4) 0.0321(14) Uani 1 1 d . . . . .
H60 H 0.4874 1.1886 0.2161 0.039 Uiso 1 1 calc R U . . .
C61 C 0.40126(18) 1.1115(3) 0.2989(3) 0.0244(12) Uani 1 1 d . . . . .
C62 C 0.3652(2) 1.1601(4) 0.3115(3) 0.0286(14) Uani 1 1 d . . . . .
H62 H 0.3488 1.1803 0.2725 0.034 Uiso 1 1 calc R U . . .
C63 C 0.3533(2) 1.1789(4) 0.3806(4) 0.0385(17) Uani 1 1 d . . . . .
H63 H 0.3285 1.2115 0.3889 0.046 Uiso 1 1 calc R U . . .
C64 C 0.3762(3) 1.1517(5) 0.4357(4) 0.050(2) Uani 1 1 d . . . . .
H64 H 0.3674 1.1645 0.4830 0.060 Uiso 1 1 calc R U . . .
C65 C 0.4123(3) 1.1055(5) 0.4251(4) 0.055(2) Uani 1 1 d . . . . .
H65 H 0.4289 1.0881 0.4648 0.066 Uiso 1 1 calc R U . . .
C66 C 0.4246(2) 1.0840(5) 0.3565(3) 0.0390(17) Uani 1 1 d . . . . .
H66 H 0.4492 1.0503 0.3492 0.047 Uiso 1 1 calc R U . . .
C67 C 0.28916(17) 0.8987(4) 0.4102(3) 0.0213(12) Uani 1 1 d . . . . .
C68 C 0.2873(2) 0.9807(4) 0.4373(3) 0.0339(15) Uani 1 1 d . . . . .
H68 H 0.2887 1.0284 0.4060 0.041 Uiso 1 1 calc R U . . .
C69 C 0.2833(2) 0.9931(5) 0.5103(4) 0.0426(18) Uani 1 1 d . . . . .
H69 H 0.2822 1.0494 0.5292 0.051 Uiso 1 1 calc R U . . .
C70 C 0.2810(2) 0.9239(5) 0.5556(3) 0.0425(18) Uani 1 1 d . . . . .
H70 H 0.2782 0.9328 0.6055 0.051 Uiso 1 1 calc R U . . .
C71 C 0.2827(2) 0.8440(5) 0.5296(4) 0.0447(18) Uani 1 1 d . . . . .
H71 H 0.2808 0.7966 0.5611 0.054 Uiso 1 1 calc R U . . .
C72 C 0.2872(2) 0.8308(5) 0.4571(3) 0.0376(16) Uani 1 1 d . . . . .
H72 H 0.2890 0.7741 0.4393 0.045 Uiso 1 1 calc R U . . .
C73 C 0.23833(18) 0.8884(4) 0.2850(3) 0.0255(13) Uani 1 1 d . . . . .
C74 C 0.21165(19) 0.8186(4) 0.2953(4) 0.0318(14) Uani 1 1 d . . . . .
H74 H 0.2223 0.7680 0.3168 0.038 Uiso 1 1 calc R U . . .
C75 C 0.1698(2) 0.8226(5) 0.2743(4) 0.0443(19) Uani 1 1 d . . . . .
H75 H 0.1516 0.7752 0.2824 0.053 Uiso 1 1 calc R U . . .
C76 C 0.1544(2) 0.8949(6) 0.2419(4) 0.045(2) Uani 1 1 d . . . . .
H76 H 0.1258 0.8965 0.2264 0.054 Uiso 1 1 calc R U . . .
C77 C 0.1796(2) 0.9642(5) 0.2318(4) 0.0414(18) Uani 1 1 d . . . . .
H77 H 0.1686 1.0140 0.2095 0.050 Uiso 1 1 calc R U . . .
C78 C 0.2217(2) 0.9619(4) 0.2543(3) 0.0321(15) Uani 1 1 d . . . . .
H78 H 0.2391 1.0109 0.2485 0.039 Uiso 1 1 calc R U . . .
C79 C 0.2426(2) 0.5909(5) 0.3243(4) 0.0397(17) Uani 1 1 d . . . . .
C80 C 0.2101(3) 0.5373(5) 0.2948(4) 0.057(2) Uani 1 1 d . . . . .
H80A H 0.1983 0.5645 0.2520 0.085 Uiso 1 1 calc R U . . .
H80B H 0.1876 0.5293 0.3302 0.085 Uiso 1 1 calc R U . . .
H80C H 0.2221 0.4817 0.2820 0.085 Uiso 1 1 calc R U . . .
C81 C 0.3994(3) 0.8646(7) 0.4217(6) 0.072(2) Uani 1 1 d . . . . .
C82 C 0.3986(3) 0.8617(7) 0.5009(5) 0.072(2) Uani 1 1 d . . . . .
H82A H 0.4084 0.8056 0.5172 0.108 Uiso 1 1 calc R U . . .
H82B H 0.3697 0.8713 0.5178 0.108 Uiso 1 1 calc R U . . .
H82C H 0.4171 0.9062 0.5201 0.108 Uiso 1 1 calc R U . . .
C83 C 0.3266(3) 0.6997(6) -0.1080(4) 0.053(2) Uani 1 1 d . . . . .
C84 C 0.2953(3) 0.6346(6) -0.1124(5) 0.063(3) Uani 1 1 d . . . . .
H84A H 0.3088 0.5800 -0.1240 0.095 Uiso 1 1 calc R U . . .
H84B H 0.2749 0.6493 -0.1497 0.095 Uiso 1 1 calc R U . . .
H84C H 0.2807 0.6299 -0.0664 0.095 Uiso 1 1 calc R U . . .
N1 N 0.2681(2) 0.6343(4) 0.3465(4) 0.0482(16) Uani 1 1 d . . . . .
N2 N 0.3996(2) 0.8639(4) 0.3621(4) 0.0528(18) Uani 1 1 d . . . . .
N3 N 0.3516(3) 0.7514(5) -0.1034(4) 0.063(2) Uani 1 1 d . . . . .
P1 P 0.40898(5) 0.66403(9) 0.04573(8) 0.0223(3) Uani 1 1 d . . . . .
P2 P 0.51195(5) 0.83950(9) 0.21516(8) 0.0221(3) Uani 1 1 d . . . . .
P3 P 0.38549(5) 0.63995(10) 0.31897(8) 0.0198(3) Uani 1 1 d . . . . .
P4 P 0.43681(4) 0.71725(9) 0.19661(8) 0.0191(3) Uani 1 1 d . . . . .
P5 P 0.31165(5) 0.90806(10) 0.04058(8) 0.0236(3) Uani 1 1 d . . . . .
P6 P 0.41623(4) 1.08049(9) 0.20860(8) 0.0205(3) Uani 1 1 d . . . . .
P7 P 0.29264(4) 0.87718(9) 0.31482(7) 0.0191(3) Uani 1 1 d . . . . .
P8 P 0.34353(4) 0.95192(8) 0.19112(8) 0.0187(3) Uani 1 1 d . . . . .
Ag1 Ag 0.36114(2) 0.78752(3) 0.03694(2) 0.02728(10) Uani 1 1 d . . . . .
Ag2 Ag 0.46810(2) 0.96651(3) 0.20415(2) 0.02775(10) Uani 1 1 d . . . . .
Ag3 Ag 0.32926(2) 0.74258(3) 0.29447(3) 0.02472(10) Uani 1 1 d . . . . .
Ag4 Ag 0.39191(2) 0.83741(3) 0.19022(2) 0.02333(10) Uani 1 1 d . . . . .
Cl1 Cl 0.25771(5) 1.20333(10) 0.18555(9) 0.0333(3) Uani 1 1 d . . . . .
Cl2 Cl 0.53341(5) 0.50646(10) 0.23545(9) 0.0341(4) Uani 1 1 d . . . . .
Cl3 Cl 0.47505(6) 0.93529(11) 0.03235(9) 0.0373(4) Uani 1 1 d . . . . .
Cl4 Cl 0.27433(5) 0.68573(9) 0.12790(7) 0.0250(3) Uani 1 1 d . . . . .
O1 O 0.23668(18) 1.2794(3) 0.2053(3) 0.0574(15) Uani 1 1 d . . . . .
O2 O 0.27066(19) 1.1586(4) 0.2498(3) 0.0589(16) Uani 1 1 d . . . . .
O3 O 0.29455(18) 1.2233(4) 0.1447(3) 0.0558(15) Uani 1 1 d . . . . .
O4 O 0.23049(18) 1.1499(4) 0.1436(3) 0.0598(16) Uani 1 1 d . . . . .
O5 O 0.55747(16) 0.4294(3) 0.2328(3) 0.0464(13) Uani 1 1 d . . . . .
O6 O 0.5237(2) 0.5283(4) 0.3073(3) 0.083(2) Uani 1 1 d . . . . .
O7 O 0.55623(16) 0.5750(3) 0.2029(5) 0.077(2) Uani 1 1 d . . . . .
O8 O 0.49478(15) 0.4978(3) 0.1964(3) 0.0545(14) Uani 1 1 d . . . . .
O9 O 0.4847(3) 1.0131(4) 0.0684(3) 0.078(2) Uani 1 1 d . . . . .
O10 O 0.50864(17) 0.8752(4) 0.0455(3) 0.0575(15) Uani 1 1 d . . . . .
O11 O 0.43647(17) 0.9007(4) 0.0610(3) 0.0556(15) Uani 1 1 d . . . . .
O12 O 0.47079(18) 0.9488(3) -0.0432(2) 0.0451(13) Uani 1 1 d . . . . .
O13 O 0.27850(16) 0.6906(3) 0.0516(2) 0.0396(12) Uani 1 1 d . . . . .
O14 O 0.31584(14) 0.7019(3) 0.1589(2) 0.0345(11) Uani 1 1 d . . . . .
O15 O 0.24575(17) 0.7495(3) 0.1523(3) 0.0494(13) Uani 1 1 d . . . . .
O16 O 0.26023(14) 0.6023(3) 0.1485(2) 0.0336(10) Uani 1 1 d . . . . .
C87 C 0.4404(3) 0.9161(9) -0.2026(9) 0.073(3) Uani 0.530(6) 1 d D . P A 1
C88 C 0.3957(3) 0.9161(13) -0.1852(8) 0.073(3) Uani 0.530(6) 1 d D . P A 1
H88A H 0.3851 0.9750 -0.1851 0.109 Uiso 0.530(6) 1 calc R U P A 1
H88B H 0.3916 0.8908 -0.1378 0.109 Uiso 0.530(6) 1 calc R U P A 1
H88C H 0.3802 0.8826 -0.2208 0.109 Uiso 0.530(6) 1 calc R U P A 1
N5 N 0.4741(3) 0.9253(7) -0.2152(9) 0.062(3) Uani 0.530(6) 1 d D U P A 1
C86 C 0.3655(7) 0.7144(13) -0.2871(10) 0.073(3) Uani 0.470(6) 1 d D . P A 2
H86A H 0.3562 0.6777 -0.3265 0.109 Uiso 0.470(6) 1 calc R U P A 2
H86B H 0.3407 0.7393 -0.2636 0.109 Uiso 0.470(6) 1 calc R U P A 2
H86C H 0.3815 0.6803 -0.2525 0.109 Uiso 0.470(6) 1 calc R U P A 2
C85 C 0.3912(7) 0.7800(13) -0.3138(10) 0.073(3) Uani 0.470(6) 1 d D . P A 2
N4 N 0.4093(5) 0.8305(9) -0.3435(10) 0.062(3) Uani 0.470(6) 1 d . U P A 2

loop_
_atom_site_aniso_label
_atom_site_aniso_U_11
_atom_site_aniso_U_22
_atom_site_aniso_U_33
_atom_site_aniso_U_23
_atom_site_aniso_U_13
_atom_site_aniso_U_12
C1 0.028(3) 0.017(3) 0.025(3) -0.007(2) -0.006(3) -0.004(2)
C2 0.017(3) 0.020(3) 0.032(3) -0.005(2) 0.001(2) 0.000(2)
C3 0.017(2) 0.022(3) 0.028(3) 0.004(2) -0.003(2) -0.004(2)
C4 0.019(3) 0.015(3) 0.028(3) -0.001(2) -0.006(2) -0.002(2)
C5 0.023(3) 0.020(3) 0.020(3) 0.001(2) -0.002(2) 0.000(2)
C6 0.021(3) 0.017(3) 0.023(3) -0.003(2) 0.001(2) 0.001(2)
C7 0.023(3) 0.026(3) 0.028(3) -0.005(3) -0.006(3) -0.001(3)
C8 0.026(3) 0.028(3) 0.036(3) -0.003(3) -0.001(3) -0.001(3)
C9 0.028(3) 0.029(4) 0.052(4) -0.001(3) -0.010(3) -0.007(3)
C10 0.036(4) 0.029(4) 0.048(4) -0.013(3) -0.014(3) 0.003(3)
C11 0.040(4) 0.034(4) 0.041(4) -0.015(3) -0.008(3) 0.004(3)
C12 0.030(3) 0.036(4) 0.029(3) -0.007(3) 0.000(3) 0.001(3)
C13 0.029(3) 0.030(4) 0.026(3) -0.011(3) 0.003(3) -0.006(3)
C14 0.045(4) 0.042(4) 0.036(4) -0.002(3) 0.012(3) -0.003(4)
C15 0.068(6) 0.046(5) 0.053(5) -0.006(4) 0.030(4) -0.017(5)
C16 0.051(5) 0.049(5) 0.071(6) -0.023(4) 0.034(5) -0.013(4)
C17 0.037(4) 0.043(5) 0.065(5) -0.019(4) 0.013(4) -0.004(4)
C18 0.033(4) 0.034(4) 0.046(4) -0.008(3) 0.005(3) 0.002(3)
C19 0.019(3) 0.033(3) 0.031(3) 0.001(3) -0.001(2) -0.001(3)
C20 0.027(4) 0.034(4) 0.113(8) -0.011(4) 0.016(4) -0.013(3)
C21 0.034(4) 0.047(5) 0.124(8) 0.002(5) 0.012(5) -0.016(4)
C22 0.029(4) 0.066(6) 0.042(4) 0.014(4) -0.002(3) -0.007(4)
C23 0.030(4) 0.050(5) 0.042(4) 0.010(3) 0.012(3) 0.010(3)
C24 0.027(3) 0.036(4) 0.048(4) 0.010(3) 0.010(3) 0.003(3)
C25 0.015(2) 0.025(3) 0.033(3) -0.003(3) -0.002(2) -0.004(2)
C26 0.027(3) 0.026(3) 0.035(3) -0.005(3) -0.007(3) -0.003(3)
C27 0.038(4) 0.039(4) 0.030(3) -0.012(3) -0.006(3) -0.004(3)
C28 0.040(4) 0.047(5) 0.035(4) 0.001(3) -0.013(3) -0.005(4)
C29 0.040(4) 0.043(4) 0.045(4) 0.009(3) -0.013(3) -0.001(4)
C30 0.029(3) 0.035(4) 0.040(4) 0.001(3) -0.009(3) 0.006(3)
C31 0.036(3) 0.021(3) 0.027(3) 0.002(3) -0.003(3) -0.002(3)
C32 0.036(4) 0.044(4) 0.026(3) 0.002(3) 0.000(3) 0.004(3)
C33 0.058(5) 0.055(5) 0.039(4) 0.003(3) -0.025(4) 0.002(4)
C34 0.063(5) 0.052(5) 0.024(3) 0.004(3) -0.002(4) 0.001(4)
C35 0.058(5) 0.061(5) 0.030(3) 0.008(4) 0.003(4) -0.005(4)
C36 0.038(4) 0.043(4) 0.034(3) 0.005(3) -0.001(3) -0.002(3)
C37 0.020(3) 0.020(3) 0.021(3) -0.002(2) 0.004(2) -0.001(2)
C38 0.026(3) 0.025(3) 0.027(3) 0.001(2) 0.001(3) -0.004(3)
C39 0.031(3) 0.031(3) 0.024(3) -0.003(3) 0.004(3) -0.008(3)
C40 0.042(4) 0.021(3) 0.026(3) -0.005(3) 0.011(3) -0.007(3)
C41 0.039(4) 0.023(3) 0.033(3) -0.001(3) 0.008(3) 0.006(3)
C42 0.026(3) 0.025(3) 0.029(3) 0.002(3) 0.001(3) 0.001(2)
C43 0.032(3) 0.016(3) 0.036(3) 0.001(3) -0.015(3) -0.002(3)
C44 0.034(4) 0.038(4) 0.040(4) -0.012(3) -0.012(3) 0.000(3)
C45 0.030(4) 0.041(4) 0.067(5) -0.007(4) -0.019(4) -0.001(3)
C46 0.056(5) 0.031(4) 0.067(5) 0.000(4) -0.044(5) -0.004(4)
C47 0.059(5) 0.040(4) 0.047(4) 0.003(4) -0.030(4) -0.006(4)
C48 0.051(4) 0.035(4) 0.030(3) 0.000(3) -0.016(3) -0.008(3)
C49 0.034(3) 0.022(3) 0.030(3) 0.002(3) -0.012(3) -0.006(3)
C50 0.036(4) 0.048(5) 0.047(4) 0.013(4) -0.006(3) 0.001(4)
C51 0.038(4) 0.055(5) 0.066(5) 0.027(4) -0.002(4) -0.012(4)
C52 0.055(5) 0.041(5) 0.059(5) 0.028(4) -0.017(4) -0.016(4)
C53 0.056(5) 0.028(4) 0.040(4) 0.005(3) -0.013(4) 0.001(3)
C54 0.039(4) 0.026(3) 0.029(3) 0.003(3) -0.008(3) -0.001(3)
C55 0.026(3) 0.017(3) 0.025(3) -0.006(2) 0.005(2) 0.000(2)
C56 0.026(3) 0.022(3) 0.029(3) -0.001(3) 0.005(3) -0.002(3)
C57 0.036(4) 0.024(3) 0.029(3) 0.001(3) 0.011(3) 0.002(3)
C58 0.051(4) 0.021(3) 0.035(3) 0.003(3) 0.014(3) -0.004(3)
C59 0.041(4) 0.035(4) 0.048(4) -0.012(3) 0.015(3) -0.020(3)
C60 0.029(3) 0.029(3) 0.039(3) -0.002(3) 0.001(3) -0.006(3)
C61 0.029(3) 0.015(3) 0.029(3) 0.001(3) -0.003(3) -0.005(2)
C62 0.034(3) 0.020(3) 0.032(3) -0.003(3) 0.002(3) -0.002(3)
C63 0.046(4) 0.028(4) 0.041(4) -0.012(3) 0.013(3) -0.009(3)
C64 0.078(6) 0.045(5) 0.027(4) -0.011(3) 0.007(4) -0.020(5)
C65 0.084(7) 0.051(5) 0.031(4) -0.002(4) -0.019(4) -0.005(5)
C66 0.045(4) 0.041(4) 0.030(3) -0.004(3) -0.016(3) -0.003(3)
C67 0.015(3) 0.024(3) 0.026(3) -0.002(2) -0.002(2) -0.002(2)
C68 0.035(4) 0.033(4) 0.034(3) -0.006(3) 0.003(3) -0.001(3)
C69 0.038(4) 0.054(5) 0.036(4) -0.020(4) 0.002(3) -0.005(4)
C70 0.034(4) 0.070(5) 0.023(3) -0.009(3) 0.001(3) -0.004(4)
C71 0.051(4) 0.055(5) 0.028(3) 0.008(3) 0.011(3) 0.001(4)
C72 0.046(4) 0.038(4) 0.028(3) 0.002(3) 0.007(3) 0.005(3)
C73 0.024(3) 0.031(3) 0.021(3) -0.006(3) 0.001(2) 0.002(3)
C74 0.027(3) 0.033(3) 0.036(3) -0.007(3) 0.000(3) -0.005(3)
C75 0.028(3) 0.067(5) 0.038(4) -0.010(4) 0.002(3) -0.013(4)
C76 0.024(3) 0.074(6) 0.037(4) -0.014(4) -0.010(3) 0.006(4)
C77 0.033(4) 0.049(5) 0.042(4) -0.007(3) -0.008(3) 0.014(3)
C78 0.028(3) 0.032(4) 0.037(3) -0.005(3) 0.000(3) 0.010(3)
C79 0.029(3) 0.036(4) 0.054(4) 0.006(3) 0.010(3) -0.001(3)
C80 0.063(5) 0.065(6) 0.042(4) 0.006(4) -0.008(4) -0.018(4)
C81 0.041(3) 0.089(5) 0.087(5) -0.015(4) -0.005(4) -0.003(4)
C82 0.041(3) 0.089(5) 0.087(5) -0.015(4) -0.005(4) -0.003(4)
C83 0.068(6) 0.050(5) 0.041(4) -0.013(4) -0.021(4) 0.005(5)
C84 0.080(7) 0.060(6) 0.050(5) -0.005(4) -0.016(5) 0.002(5)
N1 0.037(4) 0.036(4) 0.072(4) -0.002(3) 0.012(3) 0.004(3)
N2 0.037(4) 0.043(4) 0.078(5) -0.010(4) -0.016(4) 0.002(3)
N3 0.073(5) 0.068(5) 0.046(4) -0.012(4) -0.014(4) 0.010(5)
P1 0.0223(7) 0.0211(8) 0.0236(7) -0.0029(6) -0.0003(6) -0.0008(6)
P2 0.0169(7) 0.0208(7) 0.0284(7) -0.0024(6) -0.0022(6) -0.0002(6)
P3 0.0192(7) 0.0175(7) 0.0228(7) -0.0005(6) -0.0001(6) 0.0011(6)
P4 0.0162(6) 0.0185(7) 0.0226(7) -0.0018(6) -0.0006(6) -0.0004(5)
P5 0.0261(8) 0.0220(8) 0.0227(7) 0.0003(7) -0.0072(7) 0.0002(6)
P6 0.0204(7) 0.0158(7) 0.0252(7) -0.0014(6) -0.0024(6) -0.0011(5)
P7 0.0175(6) 0.0166(7) 0.0230(7) -0.0011(6) 0.0002(6) 0.0003(6)
P8 0.0187(6) 0.0162(7) 0.0211(7) 0.0000(6) -0.0028(6) -0.0004(5)
Ag1 0.0302(2) 0.0249(2) 0.0268(2) -0.0012(2) -0.0038(2) 0.0036(2)
Ag2 0.0235(2) 0.0223(2) 0.0375(2) -0.0010(2) -0.0018(2) 0.00366(18)
Ag3 0.02412(19) 0.0183(2) 0.0318(2) -0.00069(19) 0.0006(2) 0.00414(18)
Ag4 0.02049(19) 0.0193(2) 0.0302(2) 0.00036(19) -0.00165(19) 0.00308(17)
Cl1 0.0296(7) 0.0300(8) 0.0403(8) 0.0057(7) -0.0049(7) -0.0001(6)
Cl2 0.0259(7) 0.0249(8) 0.0514(9) -0.0081(7) -0.0084(7) 0.0022(6)
Cl3 0.0464(10) 0.0352(9) 0.0302(8) 0.0047(7) 0.0021(8) -0.0057(8)
Cl4 0.0247(7) 0.0238(7) 0.0263(7) -0.0048(6) -0.0024(6) -0.0023(6)
O1 0.058(3) 0.043(3) 0.072(4) -0.004(3) -0.002(3) 0.019(3)
O2 0.058(4) 0.056(4) 0.063(4) 0.029(3) -0.019(3) 0.001(3)
O3 0.049(3) 0.063(4) 0.055(3) 0.002(3) 0.015(3) -0.015(3)
O4 0.050(3) 0.064(4) 0.065(4) -0.006(3) -0.010(3) -0.018(3)
O5 0.039(3) 0.034(3) 0.066(3) -0.002(2) -0.003(3) 0.016(2)
O6 0.123(6) 0.068(4) 0.059(4) -0.024(3) -0.009(4) 0.042(4)
O7 0.036(3) 0.038(3) 0.156(6) 0.013(4) 0.003(4) -0.007(2)
O8 0.033(3) 0.037(3) 0.093(4) -0.005(3) -0.025(3) -0.002(2)
O9 0.153(7) 0.043(3) 0.036(3) 0.000(3) 0.009(4) -0.035(4)
O10 0.044(3) 0.074(4) 0.054(3) 0.011(3) -0.005(3) 0.010(3)
O11 0.036(3) 0.087(5) 0.043(3) 0.013(3) 0.005(2) -0.005(3)
O12 0.066(4) 0.041(3) 0.028(2) 0.006(2) 0.002(2) 0.000(3)
O13 0.053(3) 0.041(3) 0.025(2) 0.001(2) -0.009(2) -0.009(2)
O14 0.029(2) 0.039(3) 0.035(2) -0.002(2) -0.004(2) -0.015(2)
O15 0.042(3) 0.035(3) 0.071(4) -0.017(3) 0.008(3) 0.009(2)
O16 0.032(2) 0.028(2) 0.041(2) 0.003(2) -0.006(2) -0.011(2)
C87 0.084(7) 0.092(8) 0.043(5) 0.000(5) -0.001(5) 0.014(6)
C88 0.084(7) 0.092(8) 0.043(5) 0.000(5) -0.001(5) 0.014(6)
N5 0.048(5) 0.030(4) 0.109(7) 0.011(5) 0.019(5) 0.001(4)
C86 0.084(7) 0.092(8) 0.043(5) 0.000(5) -0.001(5) 0.014(6)
C85 0.084(7) 0.092(8) 0.043(5) 0.000(5) -0.001(5) 0.014(6)
N4 0.048(5) 0.030(4) 0.109(7) 0.011(5) 0.019(5) 0.001(4)

loop_
_atom_type_symbol
_atom_type_description
_atom_type_scat_dispersion_real
_atom_type_scat_dispersion_imag
_atom_type_scat_source
C C 0.0033 0.0016 'International Tables Vol C Tables 4.2.6.8 and 6.1.1.4'
H H 0.0000 0.0000 'International Tables Vol C Tables 4.2.6.8 and 6.1.1.4'
N N 0.0061 0.0033 'International Tables Vol C Tables 4.2.6.8 and 6.1.1.4'
Ag Ag -0.8971 1.1015 'International Tables Vol C Tables 4.2.6.8 and 6.1.1.4'
Cl Cl 0.1484 0.1585 'International Tables Vol C Tables 4.2.6.8 and 6.1.1.4'
O O 0.0106 0.0060 'International Tables Vol C Tables 4.2.6.8 and 6.1.1.4'
P P 0.1023 0.0942 'International Tables Vol C Tables 4.2.6.8 and 6.1.1.4'

loop_
_geom_angle_atom_site_label_1
_geom_angle_atom_site_label_2
_geom_angle_atom_site_label_3
_geom_angle
P1 C1 P4 114.8(3)
P1 C1 H1A 108.6
P4 C1 H1A 108.6
P1 C1 H1B 108.6
P4 C1 H1B 108.6
H1A C1 H1B 107.5
P4 C2 P2 114.1(3)
P4 C2 H2A 108.7
P2 C2 H2A 108.7
P4 C2 H2B 108.7
P2 C2 H2B 108.7
H2A C2 H2B 107.6
P4 C3 P3 112.7(3)
P4 C3 H3A 109.1
P3 C3 H3A 109.1
P4 C3 H3B 109.1
P3 C3 H3B 109.1
H3A C3 H3B 107.8
P8 C4 P5 114.0(3)
P8 C4 H4A 108.8
P5 C4 H4A 108.8
P8 C4 H4B 108.8
P5 C4 H4B 108.8
H4A C4 H4B 107.7
P8 C5 P6 115.2(3)
P8 C5 H5A 108.5
P6 C5 H5A 108.5
P8 C5 H5B 108.5
P6 C5 H5B 108.5
H5A C5 H5B 107.5
P7 C6 P8 113.1(3)
P7 C6 H6A 109.0
P8 C6 H6A 109.0
P7 C6 H6B 109.0
P8 C6 H6B 109.0
H6A C6 H6B 107.8
C8 C7 C12 120.1(6)
C8 C7 P1 119.6(5)
C12 C7 P1 120.1(5)
C7 C8 C9 119.8(6)
C7 C8 H8 120.1
C9 C8 H8 120.1
C10 C9 C8 120.5(7)
C10 C9 H9 119.7
C8 C9 H9 119.7
C9 C10 C11 119.5(6)
C9 C10 H10 120.2
C11 C10 H10 120.2
C12 C11 C10 120.7(6)
C12 C11 H11 119.7
C10 C11 H11 119.7
C11 C12 C7 119.4(6)
C11 C12 H12 120.3
C7 C12 H12 120.3
C14 C13 C18 119.3(6)
C14 C13 P1 118.8(5)
C18 C13 P1 121.9(5)
C13 C14 C15 121.0(8)
C13 C14 H14 119.5
C15 C14 H14 119.5
C14 C15 C16 120.3(8)
C14 C15 H15 119.8
C16 C15 H15 119.8
C15 C16 C17 120.0(7)
C15 C16 H16 120.0
C17 C16 H16 120.0
C18 C17 C16 119.6(8)
C18 C17 H17 120.2
C16 C17 H17 120.2
C17 C18 C13 119.8(7)
C17 C18 H18 120.1
C13 C18 H18 120.1
C24 C19 C20 118.4(6)
C24 C19 P2 123.9(5)
C20 C19 P2 117.7(5)
C21 C20 C19 120.3(8)
C21 C20 H20 119.8
C19 C20 H20 119.8
C20 C21 C22 121.3(8)
C20 C21 H21 119.3
C22 C21 H21 119.3
C23 C22 C21 118.1(7)
C23 C22 H22 121.0
C21 C22 H22 121.0
C22 C23 C24 121.1(7)
C22 C23 H23 119.5
C24 C23 H23 119.5
C19 C24 C23 120.8(7)
C19 C24 H24 119.6
C23 C24 H24 119.6
C26 C25 C30 119.6(6)
C26 C25 P2 118.0(5)
C30 C25 P2 122.3(5)
C27 C26 C25 120.1(6)
C27 C26 H26 120.0
C25 C26 H26 120.0
C26 C27 C28 120.9(6)
C26 C27 H27 119.5
C28 C27 H27 119.5
C27 C28 C29 119.7(7)
C27 C28 H28 120.1
C29 C28 H28 120.1
C28 C29 C30 120.6(7)
C28 C29 H29 119.7
C30 C29 H29 119.7
C29 C30 C25 119.1(7)
C29 C30 H30 120.4
C25 C30 H30 120.4
C36 C31 C32 119.3(6)
C36 C31 P3 117.4(5)
C32 C31 P3 123.2(5)
C31 C32 C33 119.6(7)
C31 C32 H32 120.2
C33 C32 H32 120.2
C34 C33 C32 120.0(7)
C34 C33 H33 120.0
C32 C33 H33 120.0
C35 C34 C33 120.8(7)
C35 C34 H34 119.6
C33 C34 H34 119.6
C34 C35 C36 119.8(7)
C34 C35 H35 120.1
C36 C35 H35 120.1
C31 C36 C35 120.4(7)
C31 C36 H36 119.8
C35 C36 H36 119.8
C38 C37 C42 118.0(5)
C38 C37 P3 118.6(4)
C42 C37 P3 123.4(4)
C39 C38 C37 120.8(6)
C39 C38 H38 119.6
C37 C38 H38 119.6
C40 C39 C38 120.4(6)
C40 C39 H39 119.8
C38 C39 H39 119.8
C39 C40 C41 120.0(6)
C39 C40 H40 120.0
C41 C40 H40 120.0
C40 C41 C42 120.4(6)
C40 C41 H41 119.8
C42 C41 H41 119.8
C41 C42 C37 120.3(6)
C41 C42 H42 119.8
C37 C42 H42 119.8
C44 C43 C48 119.2(6)
C44 C43 P5 124.6(5)
C48 C43 P5 116.1(5)
C43 C44 C45 121.3(7)
C43 C44 H44 119.3
C45 C44 H44 119.3
C46 C45 C44 118.9(8)
C46 C45 H45 120.5
C44 C45 H45 120.5
C45 C46 C47 120.7(7)
C45 C46 H46 119.6
C47 C46 H46 119.6
C46 C47 C48 120.0(7)
C46 C47 H47 120.0
C48 C47 H47 120.0
C43 C48 C47 119.7(7)
C43 C48 H48 120.1
C47 C48 H48 120.1
C50 C49 C54 119.6(6)
C50 C49 P5 119.7(5)
C54 C49 P5 120.6(5)
C49 C50 C51 119.1(7)
C49 C50 H50 120.4
C51 C50 H50 120.4
C52 C51 C50 119.7(8)
C52 C51 H51 120.2
C50 C51 H51 120.2
C51 C52 C53 121.7(7)
C51 C52 H52 119.1
C53 C52 H52 119.1
C54 C53 C52 119.5(7)
C54 C53 H53 120.2
C52 C53 H53 120.2
C53 C54 C49 120.3(7)
C53 C54 H54 119.9
C49 C54 H54 119.9
C56 C55 C60 119.4(6)
C56 C55 P6 123.8(5)
C60 C55 P6 116.8(5)
C55 C56 C57 120.0(6)
C55 C56 H56 120.0
C57 C56 H56 120.0
C58 C57 C56 120.8(7)
C58 C57 H57 119.6
C56 C57 H57 119.6
C57 C58 C59 119.7(6)
C57 C58 H58 120.1
C59 C58 H58 120.1
C58 C59 C60 120.5(7)
C58 C59 H59 119.8
C60 C59 H59 119.8
C59 C60 C55 119.5(7)
C59 C60 H60 120.3
C55 C60 H60 120.3
C66 C61 C62 118.5(6)
C66 C61 P6 120.3(5)
C62 C61 P6 121.1(5)
C63 C62 C61 120.1(6)
C63 C62 H62 120.0
C61 C62 H62 120.0
C64 C63 C62 120.6(7)
C64 C63 H63 119.7
C62 C63 H63 119.7
C63 C64 C65 120.8(7)
C63 C64 H64 119.6
C65 C64 H64 119.6
C64 C65 C66 120.0(7)
C64 C65 H65 120.0
C66 C65 H65 120.0
C61 C66 C65 120.0(7)
C61 C66 H66 120.0
C65 C66 H66 120.0
C72 C67 C68 118.6(6)
C72 C67 P7 119.0(5)
C68 C67 P7 122.4(5)
C67 C68 C69 119.8(7)
C67 C68 H68 120.1
C69 C68 H68 120.1
C70 C69 C68 120.1(7)
C70 C69 H69 119.9
C68 C69 H69 119.9
C71 C70 C69 120.5(6)
C71 C70 H70 119.8
C69 C70 H70 119.8
C70 C71 C72 120.0(7)
C70 C71 H71 120.0
C72 C71 H71 120.0
C67 C72 C71 121.1(7)
C67 C72 H72 119.5
C71 C72 H72 119.5
C78 C73 C74 118.5(6)
C78 C73 P7 124.4(5)
C74 C73 P7 117.1(5)
C75 C74 C73 120.4(7)
C75 C74 H74 119.8
C73 C74 H74 119.8
C76 C75 C74 120.2(7)
C76 C75 H75 119.9
C74 C75 H75 119.9
C77 C76 C75 120.6(7)
C77 C76 H76 119.7
C75 C76 H76 119.7
C76 C77 C78 119.9(7)
C76 C77 H77 120.1
C78 C77 H77 120.1
C73 C78 C77 120.4(7)
C73 C78 H78 119.8
C77 C78 H78 119.8
N1 C79 C80 178.6(9)
C79 C80 H80A 109.5
C79 C80 H80B 109.5
H80A C80 H80B 109.5
C79 C80 H80C 109.5
H80A C80 H80C 109.5
H80B C80 H80C 109.5
N2 C81 C82 177.6(12)
C81 C82 H82A 109.5
C81 C82 H82B 109.5
H82A C82 H82B 109.5
C81 C82 H82C 109.5
H82A C82 H82C 109.5
H82B C82 H82C 109.5
N3 C83 C84 178.9(9)
C83 C84 H84A 109.5
C83 C84 H84B 109.5
H84A C84 H84B 109.5
C83 C84 H84C 109.5
H84A C84 H84C 109.5
H84B C84 H84C 109.5
C13 P1 C1 106.8(3)
C13 P1 C7 103.7(3)
C1 P1 C7 101.7(3)
C13 P1 Ag1 116.3(2)
C1 P1 Ag1 114.4(2)
C7 P1 Ag1 112.4(2)
C19 P2 C25 105.1(3)
C19 P2 C2 103.7(3)
C25 P2 C2 104.7(3)
C19 P2 Ag2 115.5(2)
C25 P2 Ag2 110.0(2)
C2 P2 Ag2 116.67(19)
C37 P3 C31 103.9(3)
C37 P3 C3 105.5(3)
C31 P3 C3 103.2(3)
C37 P3 Ag3 113.92(19)
C31 P3 Ag3 112.9(2)
C3 P3 Ag3 116.12(19)
C2 P4 C1 105.8(3)
C2 P4 C3 105.7(3)
C1 P4 C3 104.8(3)
C2 P4 Ag4 113.5(2)
C1 P4 Ag4 113.0(2)
C3 P4 Ag4 113.13(19)
C43 P5 C49 101.3(3)
C43 P5 C4 102.8(3)
C49 P5 C4 104.5(3)
C43 P5 Ag1 118.0(2)
C49 P5 Ag1 115.9(2)
C4 P5 Ag1 112.54(19)
C61 P6 C55 103.5(2)
C61 P6 C5 104.9(3)
C55 P6 C5 102.3(3)
C61 P6 Ag2 113.81(19)
C55 P6 Ag2 117.61(19)
C5 P6 Ag2 113.24(19)
C73 P7 C67 103.1(3)
C73 P7 C6 106.0(3)
C67 P7 C6 103.5(3)
C73 P7 Ag3 119.1(2)
C67 P7 Ag3 110.0(2)
C6 P7 Ag3 113.61(18)
C5 P8 C4 103.9(3)
C5 P8 C6 105.8(3)
C4 P8 C6 104.6(3)
C5 P8 Ag4 113.72(19)
C4 P8 Ag4 115.47(19)
C6 P8 Ag4 112.30(18)
P5 Ag1 P1 174.33(6)
P5 Ag1 Ag4 88.94(4)
P1 Ag1 Ag4 86.73(4)
P6 Ag2 P2 169.71(5)
P6 Ag2 Ag4 87.48(4)
P2 Ag2 Ag4 85.44(4)
P7 Ag3 P3 152.51(5)
P7 Ag3 Ag4 89.40(4)
P3 Ag3 Ag4 88.12(4)
P8 Ag4 P4 175.23(5)
P8 Ag4 Ag1 89.65(4)
P4 Ag4 Ag1 92.02(4)
P8 Ag4 Ag3 86.82(4)
P4 Ag4 Ag3 88.43(4)
Ag1 Ag4 Ag3 104.758(17)
P8 Ag4 Ag2 90.55(4)
P4 Ag4 Ag2 92.59(4)
Ag1 Ag4 Ag2 118.237(18)
Ag3 Ag4 Ag2 136.911(19)
O1 Cl1 O3 109.9(4)
O1 Cl1 O4 110.6(4)
O3 Cl1 O4 109.0(4)
O1 Cl1 O2 108.8(4)
O3 Cl1 O2 108.6(4)
O4 Cl1 O2 110.0(4)
O6 Cl2 O5 110.6(3)
O6 Cl2 O7 109.5(5)
O5 Cl2 O7 110.4(3)
O6 Cl2 O8 108.7(4)
O5 Cl2 O8 111.0(3)
O7 Cl2 O8 106.6(4)
O9 Cl3 O12 111.1(3)
O9 Cl3 O11 109.1(4)
O12 Cl3 O11 110.1(3)
O9 Cl3 O10 108.5(4)
O12 Cl3 O10 109.5(3)
O11 Cl3 O10 108.5(3)
O15 Cl4 O16 110.8(3)
O15 Cl4 O13 109.9(3)
O16 Cl4 O13 110.2(3)
O15 Cl4 O14 108.9(3)
O16 Cl4 O14 109.4(3)
O13 Cl4 O14 107.7(3)
N5 C87 C88 172.5(13)
C87 C88 H88A 109.5
C87 C88 H88B 109.5
H88A C88 H88B 109.5
C87 C88 H88C 109.5
H88A C88 H88C 109.5
H88B C88 H88C 109.5
C85 C86 H86A 109.5
C85 C86 H86B 109.5
H86A C86 H86B 109.5
C85 C86 H86C 109.5
H86A C86 H86C 109.5
H86B C86 H86C 109.5
N4 C85 C86 171(2)

loop_
_geom_bond_atom_site_label_1
_geom_bond_atom_site_label_2
_geom_bond_distance
C1 P1 1.822(6)
C1 P4 1.827(5)
C1 H1A 0.9900
C1 H1B 0.9900
C2 P4 1.823(6)
C2 P2 1.839(6)
C2 H2A 0.9900
C2 H2B 0.9900
C3 P4 1.837(6)
C3 P3 1.838(6)
C3 H3A 0.9900
C3 H3B 0.9900
C4 P8 1.824(5)
C4 P5 1.840(6)
C4 H4A 0.9900
C4 H4B 0.9900
C5 P8 1.809(6)
C5 P6 1.833(6)
C5 H5A 0.9900
C5 H5B 0.9900
C6 P7 1.826(6)
C6 P8 1.835(5)
C6 H6A 0.9900
C6 H6B 0.9900
C7 C8 1.378(9)
C7 C12 1.406(9)
C7 P1 1.831(6)
C8 C9 1.397(9)
C8 H8 0.9500
C9 C10 1.375(10)
C9 H9 0.9500
C10 C11 1.398(10)
C10 H10 0.9500
C11 C12 1.378(9)
C11 H11 0.9500
C12 H12 0.9500
C13 C14 1.369(9)
C13 C18 1.406(9)
C13 P1 1.814(6)
C14 C15 1.371(10)
C14 H14 0.9500
C15 C16 1.378(13)
C15 H15 0.9500
C16 C17 1.391(12)
C16 H16 0.9500
C17 C18 1.388(10)
C17 H17 0.9500
C18 H18 0.9500
C19 C24 1.378(9)
C19 C20 1.381(9)
C19 P2 1.816(6)
C20 C21 1.370(11)
C20 H20 0.9500
C21 C22 1.388(12)
C21 H21 0.9500
C22 C23 1.363(11)
C22 H22 0.9500
C23 C24 1.380(9)
C23 H23 0.9500
C24 H24 0.9500
C25 C26 1.397(8)
C25 C30 1.408(9)
C25 P2 1.821(6)
C26 C27 1.376(9)
C26 H26 0.9500
C27 C28 1.378(10)
C27 H27 0.9500
C28 C29 1.391(11)
C28 H28 0.9500
C29 C30 1.392(10)
C29 H29 0.9500
C30 H30 0.9500
C31 C36 1.389(9)
C31 C32 1.389(9)
C31 P3 1.821(6)
C32 C33 1.408(9)
C32 H32 0.9500
C33 C34 1.374(11)
C33 H33 0.9500
C34 C35 1.368(11)
C34 H34 0.9500
C35 C36 1.401(10)
C35 H35 0.9500
C36 H36 0.9500
C37 C38 1.391(8)
C37 C42 1.393(8)
C37 P3 1.813(6)
C38 C39 1.384(8)
C38 H38 0.9500
C39 C40 1.355(9)
C39 H39 0.9500
C40 C41 1.379(9)
C40 H40 0.9500
C41 C42 1.380(8)
C41 H41 0.9500
C42 H42 0.9500
C43 C44 1.365(9)
C43 C48 1.388(9)
C43 P5 1.817(6)
C44 C45 1.395(9)
C44 H44 0.9500
C45 C46 1.368(11)
C45 H45 0.9500
C46 C47 1.372(12)
C46 H46 0.9500
C47 C48 1.393(10)
C47 H47 0.9500
C48 H48 0.9500
C49 C50 1.388(10)
C49 C54 1.400(9)
C49 P5 1.824(6)
C50 C51 1.408(11)
C50 H50 0.9500
C51 C52 1.353(12)
C51 H51 0.9500
C52 C53 1.381(11)
C52 H52 0.9500
C53 C54 1.367(9)
C53 H53 0.9500
C54 H54 0.9500
C55 C56 1.378(9)
C55 C60 1.398(8)
C55 P6 1.829(6)
C56 C57 1.391(8)
C56 H56 0.9500
C57 C58 1.358(10)
C57 H57 0.9500
C58 C59 1.384(11)
C58 H58 0.9500
C59 C60 1.386(9)
C59 H59 0.9500
C60 H60 0.9500
C61 C66 1.377(9)
C61 C62 1.391(8)
C61 P6 1.822(6)
C62 C63 1.380(9)
C62 H62 0.9500
C63 C64 1.332(11)
C63 H63 0.9500
C64 C65 1.365(13)
C64 H64 0.9500
C65 C66 1.384(11)
C65 H65 0.9500
C66 H66 0.9500
C67 C72 1.380(9)
C67 C68 1.381(9)
C67 P7 1.821(6)
C68 C69 1.388(9)
C68 H68 0.9500
C69 C70 1.376(11)
C69 H69 0.9500
C70 C71 1.343(10)
C70 H70 0.9500
C71 C72 1.381(9)
C71 H71 0.9500
C72 H72 0.9500
C73 C78 1.389(9)
C73 C74 1.394(8)
C73 P7 1.816(6)
C74 C75 1.384(9)
C74 H74 0.9500
C75 C76 1.374(11)
C75 H75 0.9500
C76 C77 1.359(11)
C76 H76 0.9500
C77 C78 1.400(9)
C77 H77 0.9500
C78 H78 0.9500
C79 N1 1.134(9)
C79 C80 1.439(10)
C80 H80A 0.9800
C80 H80B 0.9800
C80 H80C 0.9800
C81 N2 1.118(12)
C81 C82 1.485(15)
C82 H82A 0.9800
C82 H82B 0.9800
C82 H82C 0.9800
C83 N3 1.133(11)
C83 C84 1.423(13)
C84 H84A 0.9800
C84 H84B 0.9800
C84 H84C 0.9800
P1 Ag1 2.4603(16)
P2 Ag2 2.4327(15)
P3 Ag3 2.4409(15)
P4 Ag4 2.3599(14)
P5 Ag1 2.4528(16)
P6 Ag2 2.4255(15)
P7 Ag3 2.4340(15)
P8 Ag4 2.3570(14)
Ag1 Ag4 3.1303(6)
Ag2 Ag4 3.1568(6)
Ag3 Ag4 3.1540(6)
Cl1 O1 1.413(5)
Cl1 O3 1.429(5)
Cl1 O4 1.434(6)
Cl1 O2 1.450(5)
Cl2 O6 1.422(6)
Cl2 O5 1.427(5)
Cl2 O7 1.429(6)
Cl2 O8 1.431(5)
Cl3 O9 1.425(6)
Cl3 O12 1.436(5)
Cl3 O11 1.440(5)
Cl3 O10 1.441(6)
Cl4 O15 1.422(5)
Cl4 O16 1.432(4)
Cl4 O13 1.438(4)
Cl4 O14 1.459(5)
C87 N5 1.1016(13)
C87 C88 1.4516(13)
C88 H88A 0.9800
C88 H88B 0.9800
C88 H88C 0.9800
C86 C85 1.403(13)
C86 H86A 0.9800
C86 H86B 0.9800
C86 H86C 0.9800
C85 N4 1.12(2)
